data_4345210
loop_
_publ_author_name
'Razavi, Sayed Ali Akbar'
'Masoomi, Mohammad Yaser'
'Islamoglu, Timur'
'Morsali, Ali'
'Xu, Yan'
'Hupp, Joseph T.'
'Farha, Omar K.'
'Wang, Jun'
'Junk, Peter C.'

_publ_section_title
;
 Improvement of Methane-Framework Interaction by Controlling Pore Size and
 Functionality of Pillared MOFs.
;
_journal_name_full 'Inorganic chemistry'
_journal_paper_doi 10.1021/acs.inorgchem.6b02758
_journal_year 2017
_chemical_formula_moiety '0.25(C80 H52 N12 O20 Zn4)'
_chemical_formula_sum 'C20 H13 N3 O5 Zn'
_chemical_formula_weight 440.70
_space_group_crystal_system monoclinic
_space_group_IT_number 14
_space_group_name_Hall '-P 2ybc'
_space_group_name_H-M_alt 'P 1 21/c 1'
_symmetry_space_group_name_Hall '-P 2ybc'
_symmetry_space_group_name_H-M 'P 1 21/c 1'
_atom_sites_solution_hydrogens mixed
_audit_creation_date 2016-10-13
_audit_creation_method
;
Olex2 1.2
(compiled 2016.09.09 svn.r3337 for OlexSys, GUI svn.r5227)
;
_cell_angle_alpha 90
_cell_angle_beta 98.69(3)
_cell_angle_gamma 90
_cell_formula_units_Z 8
_cell_length_a 12.350(3)
_cell_length_b 26.233(5)
_cell_length_c 15.190(3)
_cell_measurement_reflns_used 61758
_cell_measurement_temperature 100(2)
_cell_measurement_theta_max 25.242
_cell_measurement_theta_min 1.563
_cell_volume 4864.7(18)
_computing_cell_refinement 'XDS (Kabsch, 1993)'
_computing_data_collection 'BluIce (McPhillips, 2002)'
_computing_data_reduction 'XDS (Kabsch, 1993)'
_computing_molecular_graphics 'X-Seed (Barbour, 2001)'
_computing_publication_material 'CIFTAB (Sheldrick, 1997)'
_computing_structure_refinement 'SHELXL-2014 (Sheldrick, 2014)'
_computing_structure_solution 'SHELXS-97 (Sheldrick, 1997)'
_diffrn_ambient_temperature 100(2)
_diffrn_measured_fraction_theta_full 0.971
_diffrn_measured_fraction_theta_max 0.971
_diffrn_measurement_device_type 'ADSC Quantum 210r'
_diffrn_measurement_method 'Phi Scan'
_diffrn_radiation_monochromator 'Silicon Double Crystal'
_diffrn_radiation_type MoK\a
_diffrn_radiation_wavelength 0.71073
_diffrn_reflns_av_R_equivalents 0.0859
_diffrn_reflns_av_unetI/netI 0.0463
_diffrn_reflns_Laue_measured_fraction_full 0.971
_diffrn_reflns_Laue_measured_fraction_max 0.971
_diffrn_reflns_limit_h_max 14
_diffrn_reflns_limit_h_min -14
_diffrn_reflns_limit_k_max 31
_diffrn_reflns_limit_k_min -31
_diffrn_reflns_limit_l_max 17
_diffrn_reflns_limit_l_min -17
_diffrn_reflns_number 61758
_diffrn_reflns_point_group_measured_fraction_full 0.971
_diffrn_reflns_point_group_measured_fraction_max 0.971
_diffrn_reflns_theta_full 25.000
_diffrn_reflns_theta_max 24.999
_diffrn_reflns_theta_min 1.563
_diffrn_source 'MX1 Beamline Australian Synchrotron'
_diffrn_standards_number 0
_exptl_absorpt_coefficient_mu 1.039
_exptl_absorpt_correction_T_max 0.8621
_exptl_absorpt_correction_T_min 0.7646
_exptl_absorpt_correction_type multi-scan
_exptl_absorpt_process_details 'XDS(Kabsch, 1993)'
_exptl_crystal_colour colourless
_exptl_crystal_colour_primary colourless
_exptl_crystal_density_diffrn 1.203
_exptl_crystal_density_method 'not measured'
_exptl_crystal_description prism
_exptl_crystal_F_000 1792
_exptl_crystal_size_max 0.1
_exptl_crystal_size_mid 0.05
_exptl_crystal_size_min 0.03
_platon_squeeze_details
;
 Ref: Spek, A.L. (1990), Acta Cryst. A46, C-34;
 Spek, A.L. (2009), Acta Cryst. D65, 148-155
;
_refine_diff_density_max 3.823
_refine_diff_density_min -2.104
_refine_diff_density_rms 0.156
_refine_ls_extinction_coef 0.0036(7)
_refine_ls_extinction_expression Fc^*^=kFc[1+0.001xFc^2^\l^3^/sin(2\q)]^-1/4^
_refine_ls_extinction_method SHELXL
_refine_ls_goodness_of_fit_ref 1.067
_refine_ls_hydrogen_treatment mixed
_refine_ls_matrix_type full
_refine_ls_number_parameters 532
_refine_ls_number_reflns 8311
_refine_ls_number_restraints 132
_refine_ls_restrained_S_all 1.078
_refine_ls_R_factor_all 0.1200
_refine_ls_R_factor_gt 0.1024
_refine_ls_shift/su_max 0.001
_refine_ls_shift/su_mean 0.000
_refine_ls_structure_factor_coef Fsqd
_refine_ls_weighting_details 'w=1/[\s^2^(Fo^2^)+(0.1331P)^2^+36.9356P] where P=(Fo^2^+2Fc^2^)/3'
_refine_ls_weighting_scheme calc
_refine_ls_wR_factor_gt 0.2748
_refine_ls_wR_factor_ref 0.2859
_reflns_Friedel_coverage 0.000
_reflns_number_gt 6555
_reflns_number_total 8311
_reflns_threshold_expression 'I > 2\s(I)'
_cod_data_source_file ic6b02758_si_002.cif
_cod_data_source_block sqd
_cod_depositor_comments
;
The following automatic conversions were performed:

'_exptl_absorpt_correction_type' value 'Multi-Scan' changed to
'multi-scan' according to
/usr/data/users/saulius/crontab/automatic-downloads/rss-feeds/ACS/lib/dictionaries/cif_core.dic
dictionary named 'cif_core.dic' version 2.4.2 from 2011-04-26.

Automatic conversion script
Id: cif_fix_values 4268 2015-11-12 08:31:59Z antanas 
;
_cod_original_cell_volume 4864.7(17)
_cod_database_code 4345210
_shelxl_version_number 2014/6
_shelx_space_group_comment
;
The symmetry employed for this shelxl refinement is uniquely defined
by the following loop, which should always be used as a source of
symmetry information in preference to the above space-group names.
They are only intended as comments.
;
_shelx_estimated_absorpt_t_max 0.969
_shelx_estimated_absorpt_t_min 0.903
_olex2_refinement_description
;
1. Fixed Uiso
 At 1.2 times of:
  All C(H) groups
2. Uiso/Uaniso restraints and constraints
C2 \\sim C3 \\sim C4 \\sim C5 \\sim C6 \\sim C7: within 2A with sigma of 0.02
and sigma for terminal atoms of 0.04
C16 \\sim C17 \\sim C18 \\sim C19 \\sim C20 \\sim C21: within 2A with sigma of
0.02 and sigma for terminal atoms of 0.04
C37 \\sim C38 \\sim C36 \\sim C40 \\sim C39: within 2A with sigma of 0.02 and
sigma for terminal atoms of 0.04
C8 \\sim C9 \\sim C10 \\sim C11 \\sim C12 \\sim C13: within 2A with sigma of
0.02 and sigma for terminal atoms of 0.04
3.a Aromatic/amide H refined with riding coordinates:
 C3(H3), C4(H4), C6(H6), C7(H7), C9(H9), C10(H10), C12(H12), C13(H13),
 C17(H17), C18(H18), C20(H20), C21(H21), C23(H23), C24(H24), C26(H26), C27(H27),
  C29(H29), C30(H30), C32(H32), C33(H33), C37(H37), C38(H38), C39(H39), C40(H40)
;
_olex2_submission_special_instructions 'No special instructions were received'

loop_
_space_group_symop_operation_xyz
'x, y, z'
'-x, y+1/2, -z+1/2'
'-x, -y, -z'
'x, -y-1/2, z-1/2'

loop_
_atom_site_label
_atom_site_type_symbol
_atom_site_fract_x
_atom_site_fract_y
_atom_site_fract_z
_atom_site_U_iso_or_equiv
_atom_site_adp_type
_atom_site_occupancy
_atom_site_site_symmetry_order
_atom_site_calc_flag
_atom_site_refinement_flags_posn
_atom_site_refinement_flags_adp
Zn1 Zn 0.64976(7) 0.74262(4) 0.61716(6) 0.0361(3) Uani 1 1 d . .
O1 O 0.6916(6) 0.7084(2) 0.8460(4) 0.0528(16) Uani 1 1 d . .
N1 N 0.5399(5) 0.7208(3) 0.5137(4) 0.0396(16) Uani 1 1 d . .
C1 C 0.6103(7) 0.6946(3) 0.7893(5) 0.0394(18) Uani 1 1 d . .
Zn2 Zn 0.81265(8) 0.75294(3) 0.82051(6) 0.0368(3) Uani 1 1 d . .
O2 O 0.5888(6) 0.7116(3) 0.7129(5) 0.077(3) Uani 1 1 d . .
N2 N 0.3319(5) 0.6631(4) 0.2097(5) 0.054(2) Uani 1 1 d . .
C2 C 0.5314(8) 0.6570(3) 0.8164(6) 0.047(2) Uani 1 1 d . U
O3 O 0.3105(6) 0.5529(3) 0.8933(7) 0.084(3) Uani 1 1 d . .
N3 N 0.2601(5) 0.6831(4) 0.1347(5) 0.060(2) Uani 1 1 d . .
C3 C 0.4701(7) 0.6259(4) 0.7550(6) 0.054(2) Uani 1 1 d . U
H3 H 0.4769 0.6289 0.6937 0.065 Uiso 1 1 calc R .
O4 O 0.2933(4) 0.3119(2) 0.8841(3) 0.0363(12) Uani 1 1 d . .
N4 N 0.2000(6) 0.6773(3) 0.3009(5) 0.052(2) Uani 1 1 d . .
C4 C 0.3981(7) 0.5899(4) 0.7816(8) 0.059(3) Uani 1 1 d . U
H4 H 0.3586 0.5677 0.7389 0.071 Uiso 1 1 calc R .
O5 O 0.4609(4) 0.3211(2) 0.8527(4) 0.0482(15) Uani 1 1 d . .
N5 N 0.1310(6) 0.6609(3) 0.2236(5) 0.052(2) Uani 1 1 d . .
C5 C 0.3850(10) 0.5868(4) 0.8680(8) 0.077(3) Uani 1 1 d . U
O6 O 0.7752(4) 0.6989(2) 0.5996(4) 0.0437(14) Uani 1 1 d . .
N6 N -0.0747(5) 0.7316(3) -0.0726(5) 0.0443(17) Uani 1 1 d . .
C6 C 0.4398(13) 0.6175(6) 0.9288(8) 0.113(5) Uani 1 1 d . U
H6 H 0.4253 0.6171 0.9884 0.136 Uiso 1 1 calc R .
O7 O 0.8790(4) 0.7224(2) 0.7250(4) 0.0465(14) Uani 1 1 d . .
C7 C 0.5200(12) 0.6507(5) 0.9033(7) 0.102(4) Uani 1 1 d . U
H7 H 0.5668 0.6688 0.9479 0.123 Uiso 1 1 calc R .
O8 O 1.1927(5) 0.5589(2) 0.5979(4) 0.0474(15) Uani 1 1 d . .
C8 C 0.3303(7) 0.5006(4) 0.8826(8) 0.066(3) Uani 1 1 d . U
O9 O 1.0748(4) 0.3330(2) 0.7079(4) 0.0437(14) Uani 1 1 d . .
C9 C 0.2452(7) 0.4686(3) 0.8901(6) 0.050(2) Uani 1 1 d . U
H9 H 0.1765 0.4822 0.8989 0.061 Uiso 1 1 calc R .
O10 O 1.2383(4) 0.32219(18) 0.6673(3) 0.0300(11) Uani 1 1 d . .
C10 C 0.2581(6) 0.4171(3) 0.8851(5) 0.0394(18) Uani 1 1 d . U
H10 H 0.1980 0.3954 0.8906 0.047 Uiso 1 1 calc R .
C11 C 0.3579(6) 0.3958(3) 0.8720(6) 0.043(2) Uani 1 1 d . U
C12 C 0.4435(8) 0.4292(4) 0.8619(9) 0.077(3) Uani 1 1 d . U
H12 H 0.5121 0.4160 0.8514 0.092 Uiso 1 1 calc R .
C13 C 0.4289(8) 0.4813(4) 0.8673(10) 0.089(4) Uani 1 1 d . U
H13 H 0.4872 0.5038 0.8602 0.107 Uiso 1 1 calc R .
C14 C 0.3727(6) 0.3398(3) 0.8676(5) 0.0376(18) Uani 1 1 d . .
C15 C 0.8619(6) 0.6974(3) 0.6539(5) 0.0344(16) Uani 1 1 d . .
C16 C 0.9519(7) 0.6633(3) 0.6333(6) 0.0429(19) Uani 1 1 d . U
C17 C 0.9385(8) 0.6317(4) 0.5637(6) 0.059(3) Uani 1 1 d . U
H17 H 0.8728 0.6330 0.5222 0.071 Uiso 1 1 calc R .
C18 C 1.0194(9) 0.5973(4) 0.5513(7) 0.070(3) Uani 1 1 d . U
H18 H 1.0095 0.5758 0.5004 0.084 Uiso 1 1 calc R .
C19 C 1.1110(7) 0.5936(3) 0.6096(6) 0.044(2) Uani 1 1 d . U
C20 C 1.1248(10) 0.6243(6) 0.6807(9) 0.111(5) Uani 1 1 d . U
H20 H 1.1910 0.6227 0.7217 0.134 Uiso 1 1 calc R .
C21 C 1.0439(10) 0.6583(6) 0.6954(9) 0.108(5) Uani 1 1 d . U
H21 H 1.0522 0.6782 0.7483 0.129 Uiso 1 1 calc R .
C22 C 1.1790(6) 0.5086(3) 0.6212(5) 0.0349(17) Uani 1 1 d . .
C23 C 1.2609(6) 0.4759(3) 0.6050(6) 0.0398(18) Uani 1 1 d . .
H23 H 1.3208 0.4884 0.5786 0.048 Uiso 1 1 calc R .
C24 C 1.2559(6) 0.4251(3) 0.6269(5) 0.0319(16) Uani 1 1 d . .
H24 H 1.3135 0.4027 0.6175 0.038 Uiso 1 1 calc R .
C25 C 1.1663(6) 0.4063(3) 0.6630(5) 0.0302(15) Uani 1 1 d . .
C26 C 1.0861(6) 0.4398(3) 0.6802(6) 0.045(2) Uani 1 1 d . .
H26 H 1.0263 0.4277 0.7069 0.054 Uiso 1 1 calc R .
C27 C 1.0921(7) 0.4913(3) 0.6586(6) 0.045(2) Uani 1 1 d . .
H27 H 1.0361 0.5142 0.6698 0.053 Uiso 1 1 calc R .
C28 C 1.1566(6) 0.3508(3) 0.6802(5) 0.0317(16) Uani 1 1 d . .
C29 C 0.5695(6) 0.7020(3) 0.4379(5) 0.0320(16) Uani 1 1 d . .
H29 H 0.6454 0.6980 0.4355 0.038 Uiso 1 1 calc R .
C30 C 0.4981(6) 0.6886(3) 0.3656(6) 0.0399(19) Uani 1 1 d . .
H30 H 0.5252 0.6776 0.3135 0.048 Uiso 1 1 calc R .
C31 C 0.3850(6) 0.6907(4) 0.3655(6) 0.049(2) Uani 1 1 d . .
C32 C 0.3531(7) 0.7064(5) 0.4464(7) 0.076(4) Uani 1 1 d . .
H32 H 0.2778 0.7056 0.4528 0.091 Uiso 1 1 calc R .
C33 C 0.4307(7) 0.7231(5) 0.5179(7) 0.070(3) Uani 1 1 d . .
H33 H 0.4065 0.7362 0.5699 0.084 Uiso 1 1 calc R .
C34 C 0.3024(6) 0.6768(4) 0.2921(6) 0.051(2) Uani 1 1 d . .
C35 C 0.1602(7) 0.6804(4) 0.1458(6) 0.054(2) Uani 1 1 d . .
C36 C 0.0753(7) 0.6988(4) 0.0713(6) 0.055(2) Uani 1 1 d . U
C37 C 0.1064(8) 0.7215(6) -0.0048(7) 0.087(4) Uani 1 1 d . U
H37 H 0.1820 0.7259 -0.0084 0.104 Uiso 1 1 calc R .
C38 C 0.0311(8) 0.7370(5) -0.0726(7) 0.076(3) Uani 1 1 d . U
H38 H 0.0553 0.7526 -0.1226 0.091 Uiso 1 1 calc R .
C39 C -0.1084(6) 0.7103(3) -0.0015(5) 0.0373(17) Uani 1 1 d . U
H39 H -0.1848 0.7059 -0.0018 0.045 Uiso 1 1 calc R .
C40 C -0.0365(6) 0.6942(3) 0.0728(5) 0.0377(17) Uani 1 1 d . U
H40 H -0.0632 0.6804 0.1233 0.045 Uiso 1 1 calc R .
H5 H 0.062(6) 0.666(3) 0.226(4) 0.017(17) Uiso 1 1 d . .
H2 H 0.400(8) 0.678(3) 0.212(6) 0.05(3) Uiso 1 1 d . .

loop_
_atom_site_aniso_label
_atom_site_aniso_U_11
_atom_site_aniso_U_22
_atom_site_aniso_U_33
_atom_site_aniso_U_23
_atom_site_aniso_U_13
_atom_site_aniso_U_12
Zn1 0.0268(5) 0.0479(6) 0.0345(6) 0.0125(4) 0.0071(4) 0.0076(4)
O1 0.071(4) 0.040(3) 0.047(4) 0.002(3) 0.007(3) -0.019(3)
N1 0.022(3) 0.062(4) 0.034(4) 0.004(3) -0.001(3) 0.014(3)
C1 0.039(4) 0.039(4) 0.040(5) 0.007(3) 0.007(4) 0.009(3)
Zn2 0.0395(5) 0.0349(5) 0.0374(6) -0.0038(4) 0.0103(4) 0.0014(4)
O2 0.048(4) 0.128(7) 0.060(5) 0.056(5) 0.021(3) 0.008(4)
N2 0.019(3) 0.109(7) 0.036(4) 0.005(4) 0.007(3) -0.003(4)
C2 0.060(5) 0.042(4) 0.035(4) 0.014(3) -0.006(4) -0.011(4)
O3 0.051(4) 0.047(4) 0.145(8) 0.021(4) -0.012(5) -0.021(3)
N3 0.020(3) 0.121(7) 0.040(4) 0.015(4) 0.001(3) -0.007(4)
C3 0.043(5) 0.068(6) 0.046(5) -0.004(4) -0.009(4) -0.002(4)
O4 0.026(3) 0.049(3) 0.036(3) -0.003(2) 0.013(2) -0.014(2)
N4 0.035(4) 0.085(6) 0.039(4) 0.013(4) 0.014(3) 0.002(4)
C4 0.032(4) 0.056(5) 0.082(7) -0.020(5) -0.014(4) -0.007(4)
O5 0.024(3) 0.073(4) 0.049(4) 0.016(3) 0.012(2) -0.001(3)
N5 0.021(3) 0.088(6) 0.047(5) 0.011(4) 0.006(3) -0.006(3)
C5 0.076(7) 0.059(6) 0.084(7) 0.030(5) -0.030(6) -0.036(5)
O6 0.027(3) 0.048(3) 0.051(4) 0.004(3) -0.010(2) 0.015(2)
N6 0.034(4) 0.055(4) 0.051(4) -0.011(3) 0.029(3) -0.004(3)
C6 0.137(9) 0.133(9) 0.054(7) 0.045(6) -0.033(6) -0.095(8)
O7 0.033(3) 0.056(4) 0.049(4) -0.011(3) -0.002(2) 0.015(3)
C7 0.139(9) 0.118(8) 0.039(6) 0.018(5) -0.022(6) -0.093(7)
O8 0.034(3) 0.030(3) 0.077(4) 0.003(3) 0.006(3) 0.015(2)
C8 0.037(4) 0.047(5) 0.105(8) 0.027(5) -0.023(5) -0.024(4)
O9 0.023(3) 0.051(3) 0.061(4) 0.012(3) 0.019(3) 0.003(2)
C9 0.039(4) 0.049(5) 0.063(6) 0.011(4) 0.004(4) -0.018(4)
O10 0.024(2) 0.034(3) 0.035(3) 0.001(2) 0.014(2) 0.006(2)
C10 0.028(4) 0.053(5) 0.038(4) 0.000(3) 0.009(3) -0.017(3)
C11 0.023(4) 0.055(5) 0.050(5) 0.019(4) 0.000(3) -0.016(3)
C12 0.030(4) 0.066(6) 0.132(9) 0.043(6) 0.004(5) -0.016(4)
C13 0.041(5) 0.062(6) 0.154(10) 0.049(6) -0.016(6) -0.023(5)
C14 0.028(4) 0.058(5) 0.025(4) 0.002(3) 0.002(3) -0.015(3)
C15 0.036(4) 0.029(4) 0.038(4) -0.005(3) 0.008(3) 0.004(3)
C16 0.035(4) 0.038(4) 0.051(5) -0.008(3) -0.008(4) 0.010(3)
C17 0.058(5) 0.070(6) 0.043(5) -0.015(4) -0.011(4) 0.035(5)
C18 0.061(6) 0.080(7) 0.061(6) -0.029(5) -0.014(5) 0.033(5)
C19 0.040(4) 0.035(4) 0.055(5) -0.015(4) -0.003(4) 0.015(3)
C20 0.078(7) 0.134(9) 0.101(8) -0.073(7) -0.052(6) 0.076(7)
C21 0.081(7) 0.132(9) 0.091(8) -0.079(7) -0.047(6) 0.074(7)
C22 0.026(4) 0.032(4) 0.045(5) -0.006(3) -0.003(3) 0.009(3)
C23 0.026(4) 0.038(4) 0.058(5) -0.004(4) 0.017(4) 0.005(3)
C24 0.026(4) 0.031(4) 0.041(4) -0.001(3) 0.013(3) 0.007(3)
C25 0.025(3) 0.037(4) 0.031(4) 0.001(3) 0.015(3) 0.008(3)
C26 0.024(4) 0.055(5) 0.057(5) 0.005(4) 0.011(4) 0.012(3)
C27 0.042(5) 0.043(5) 0.051(5) 0.000(4) 0.015(4) 0.017(4)
C28 0.025(4) 0.043(4) 0.029(4) 0.000(3) 0.008(3) 0.005(3)
C29 0.022(3) 0.034(4) 0.042(4) 0.006(3) 0.010(3) 0.006(3)
C30 0.017(3) 0.053(5) 0.051(5) -0.006(4) 0.012(3) -0.002(3)
C31 0.020(4) 0.082(7) 0.047(5) 0.012(4) 0.012(3) 0.007(4)
C32 0.026(4) 0.155(12) 0.045(6) -0.010(6) 0.004(4) 0.016(6)
C33 0.027(4) 0.137(10) 0.049(6) -0.024(6) 0.011(4) 0.017(5)
C34 0.021(4) 0.086(7) 0.047(5) 0.004(4) 0.008(3) -0.006(4)
C35 0.032(4) 0.092(7) 0.038(5) 0.007(5) 0.011(4) -0.009(4)
C36 0.031(4) 0.095(7) 0.039(5) 0.021(4) 0.005(3) -0.017(4)
C37 0.037(5) 0.164(10) 0.059(6) 0.045(7) 0.008(4) -0.034(6)
C38 0.039(5) 0.139(10) 0.047(6) 0.028(6) -0.003(4) -0.036(6)
C39 0.035(4) 0.049(4) 0.030(4) 0.005(3) 0.011(3) 0.007(3)
C40 0.035(4) 0.052(4) 0.029(4) -0.007(3) 0.015(3) -0.015(3)

loop_
_atom_type_symbol
_atom_type_description
_atom_type_scat_dispersion_real
_atom_type_scat_dispersion_imag
_atom_type_scat_source
C C 0.0033 0.0016 'International Tables Vol C Tables 4.2.6.8 and 6.1.1.4'
H H 0.0000 0.0000 'International Tables Vol C Tables 4.2.6.8 and 6.1.1.4'
N N 0.0061 0.0033 'International Tables Vol C Tables 4.2.6.8 and 6.1.1.4'
O O 0.0106 0.0060 'International Tables Vol C Tables 4.2.6.8 and 6.1.1.4'
Zn Zn 0.2839 1.4301 'International Tables Vol C Tables 4.2.6.8 and 6.1.1.4'

loop_
_geom_angle_atom_site_label_1
_geom_angle_atom_site_label_2
_geom_angle_atom_site_label_3
_geom_angle
_geom_angle_site_symmetry_1
_geom_angle_site_symmetry_3
N1 Zn1 C14 106.5(3) . 2_656
O2 Zn1 N1 100.2(3) . .
O2 Zn1 O4 125.9(3) . 2_656
O2 Zn1 O6 105.2(3) . .
O2 Zn1 C14 107.0(3) . 2_656
O4 Zn1 N1 117.6(3) 2_656 .
O4 Zn1 O6 104.4(2) 2_656 .
O4 Zn1 C14 28.7(2) 2_656 2_656
O6 Zn1 N1 100.4(2) . .
O6 Zn1 C14 133.0(2) . 2_656
C1 O1 Zn2 125.3(5) . .
C29 N1 Zn1 122.3(5) . .
C29 N1 C33 116.9(7) . .
C33 N1 Zn1 120.7(6) . .
O1 C1 C2 119.0(7) . .
O2 C1 O1 124.7(8) . .
O2 C1 C2 116.2(8) . .
O1 Zn2 N6 97.2(3) . 1_656
O1 Zn2 C28 134.4(3) . 2_756
N6 Zn2 C28 101.0(3) 1_656 2_756
O7 Zn2 O1 108.6(3) . .
O7 Zn2 N6 99.6(2) . 1_656
O7 Zn2 C28 109.1(3) . 2_756
O10 Zn2 O1 105.6(2) 2_756 .
O10 Zn2 N6 111.8(2) 2_756 1_656
O10 Zn2 O7 129.6(2) 2_756 .
O10 Zn2 C28 28.8(2) 2_756 2_756
C1 O2 Zn1 144.4(6) . .
N3 N2 H2 110(6) . .
C34 N2 N3 113.8(7) . .
C34 N2 H2 102(6) . .
C3 C2 C1 121.5(8) . .
C7 C2 C1 121.2(8) . .
C7 C2 C3 117.3(9) . .
C5 O3 C8 117.6(10) . .
C35 N3 N2 111.7(7) . .
C2 C3 H3 119.6 . .
C2 C3 C4 120.9(9) . .
C4 C3 H3 119.6 . .
C14 O4 Zn1 104.1(5) . 2_646
C34 N4 N5 112.9(7) . .
C3 C4 H4 120.1 . .
C5 C4 C3 119.8(9) . .
C5 C4 H4 120.1 . .
N4 N5 H5 113(5) . .
C35 N5 N4 113.3(7) . .
C35 N5 H5 111(5) . .
C4 C5 O3 119.7(10) . .
C6 C5 O3 119.2(12) . .
C6 C5 C4 121.1(10) . .
C15 O6 Zn1 122.7(5) . .
C38 N6 Zn2 121.8(6) . 1_454
C38 N6 C39 118.4(8) . .
C39 N6 Zn2 119.8(5) . 1_454
C5 C6 H6 120.5 . .
C5 C6 C7 119.1(13) . .
C7 C6 H6 120.5 . .
C15 O7 Zn2 145.4(5) . .
C2 C7 C6 121.3(10) . .
C2 C7 H7 119.3 . .
C6 C7 H7 119.3 . .
C22 O8 C19 118.2(7) . .
C9 C8 O3 116.2(10) . .
C9 C8 C13 120.2(10) . .
C13 C8 O3 123.6(8) . .
C8 C9 H9 119.7 . .
C10 C9 C8 120.5(9) . .
C10 C9 H9 119.7 . .
C28 O10 Zn2 104.9(4) . 2_746
C9 C10 H10 119.4 . .
C9 C10 C11 121.2(7) . .
C11 C10 H10 119.4 . .
C10 C11 C12 117.6(9) . .
C10 C11 C14 121.4(7) . .
C12 C11 C14 121.0(8) . .
C11 C12 H12 119.8 . .
C13 C12 C11 120.3(10) . .
C13 C12 H12 119.8 . .
C8 C13 C12 120.1(9) . .
C8 C13 H13 119.9 . .
C12 C13 H13 119.9 . .
O4 C14 Zn1 47.2(4) . 2_646
O4 C14 C11 117.1(7) . .
O5 C14 Zn1 74.7(5) . 2_646
O5 C14 O4 121.8(8) . .
O5 C14 C11 121.0(7) . .
C11 C14 Zn1 163.7(5) . 2_646
O6 C15 O7 124.6(7) . .
O6 C15 C16 118.1(7) . .
O7 C15 C16 117.3(7) . .
C17 C16 C15 122.0(7) . .
C17 C16 C21 118.5(8) . .
C21 C16 C15 118.6(8) . .
C16 C17 H17 119.7 . .
C16 C17 C18 120.6(9) . .
C18 C17 H17 119.7 . .
C17 C18 H18 119.4 . .
C19 C18 C17 121.1(9) . .
C19 C18 H18 119.4 . .
C18 C19 O8 121.6(8) . .
C18 C19 C20 119.1(8) . .
C20 C19 O8 119.4(8) . .
C19 C20 H20 119.6 . .
C19 C20 C21 120.7(9) . .
C21 C20 H20 119.6 . .
C16 C21 C20 119.7(9) . .
C16 C21 H21 120.2 . .
C20 C21 H21 120.2 . .
C23 C22 O8 115.2(7) . .
C27 C22 O8 123.9(7) . .
C27 C22 C23 120.9(7) . .
C22 C23 H23 120.1 . .
C22 C23 C24 119.8(7) . .
C24 C23 H23 120.1 . .
C23 C24 H24 119.9 . .
C23 C24 C25 120.2(6) . .
C25 C24 H24 119.9 . .
C24 C25 C28 120.1(6) . .
C26 C25 C24 119.0(7) . .
C26 C25 C28 120.8(7) . .
C25 C26 H26 119.7 . .
C25 C26 C27 120.5(8) . .
C27 C26 H26 119.7 . .
C22 C27 C26 119.5(7) . .
C22 C27 H27 120.3 . .
C26 C27 H27 120.3 . .
O9 C28 Zn2 75.9(4) . 2_746
O9 C28 O10 121.6(7) . .
O9 C28 C25 121.2(6) . .
O10 C28 Zn2 46.3(3) . 2_746
O10 C28 C25 117.1(6) . .
C25 C28 Zn2 162.2(5) . 2_746
N1 C29 H29 117.9 . .
C30 C29 N1 124.1(7) . .
C30 C29 H29 117.9 . .
C29 C30 H30 119.3 . .
C29 C30 C31 121.5(8) . .
C31 C30 H30 119.3 . .
C30 C31 C32 115.0(8) . .
C30 C31 C34 125.6(8) . .
C32 C31 C34 119.4(7) . .
C31 C32 H32 119.4 . .
C33 C32 C31 121.2(8) . .
C33 C32 H32 119.4 . .
N1 C33 C32 121.0(8) . .
N1 C33 H33 119.5 . .
C32 C33 H33 119.5 . .
N2 C34 C31 120.5(7) . .
N4 C34 N2 119.0(8) . .
N4 C34 C31 120.5(8) . .
N3 C35 N5 121.2(8) . .
N3 C35 C36 117.5(8) . .
N5 C35 C36 121.4(7) . .
C37 C36 C35 120.7(8) . .
C40 C36 C35 122.7(7) . .
C40 C36 C37 116.6(8) . .
C36 C37 H37 119.5 . .
C38 C37 C36 121.0(9) . .
C38 C37 H37 119.5 . .
N6 C38 C37 122.8(9) . .
N6 C38 H38 118.6 . .
C37 C38 H38 118.6 . .
N6 C39 H39 118.5 . .
N6 C39 C40 122.9(7) . .
C40 C39 H39 118.5 . .
C36 C40 C39 118.2(7) . .
C36 C40 H40 120.9 . .
C39 C40 H40 120.9 . .

loop_
_geom_bond_atom_site_label_1
_geom_bond_atom_site_label_2
_geom_bond_distance
_geom_bond_site_symmetry_2
Zn1 N1 1.998(7) .
Zn1 O2 1.918(6) .
Zn1 O4 1.950(6) 2_656
Zn1 O6 1.977(5) .
Zn1 C14 2.579(8) 2_656
O1 C1 1.272(10) .
O1 Zn2 1.981(6) .
N1 C29 1.353(10) .
N1 C33 1.361(10) .
C1 O2 1.234(10) .
C1 C2 1.488(12) .
Zn2 N6 2.050(8) 1_656
Zn2 O7 1.944(6) .
Zn2 O10 1.940(5) 2_756
Zn2 C28 2.596(8) 2_756
N2 N3 1.434(10) .
N2 C34 1.402(11) .
N2 H2 0.91(10) .
C2 C3 1.378(12) .
C2 C7 1.359(14) .
O3 C5 1.377(12) .
O3 C8 1.408(13) .
N3 C35 1.273(11) .
C3 H3 0.9500 .
C3 C4 1.397(14) .
O4 Zn1 1.950(6) 2_646
O4 C14 1.278(9) .
N4 N5 1.409(11) .
N4 C34 1.293(10) .
C4 H4 0.9500 .
C4 C5 1.349(16) .
O5 C14 1.246(10) .
N5 C35 1.383(11) .
N5 H5 0.86(7) .
C5 C6 1.330(16) .
O6 C15 1.249(9) .
N6 Zn2 2.050(8) 1_454
N6 C38 1.315(11) .
N6 C39 1.337(10) .
C6 H6 0.9500 .
C6 C7 1.416(15) .
O7 C15 1.255(9) .
C7 H7 0.9500 .
O8 C19 1.391(9) .
O8 C22 1.384(9) .
C8 C9 1.362(11) .
C8 C13 1.371(17) .
O9 C28 1.244(9) .
C9 H9 0.9500 .
C9 C10 1.363(12) .
O10 Zn2 1.941(5) 2_746
O10 C28 1.296(8) .
C10 H10 0.9500 .
C10 C11 1.395(12) .
C11 C12 1.399(11) .
C11 C14 1.482(12) .
C12 H12 0.9500 .
C12 C13 1.382(16) .
C13 H13 0.9500 .
C14 Zn1 2.579(8) 2_646
C15 C16 1.496(10) .
C16 C17 1.333(12) .
C16 C21 1.369(13) .
C17 H17 0.9500 .
C17 C18 1.381(12) .
C18 H18 0.9500 .
C18 C19 1.329(13) .
C19 C20 1.338(13) .
C20 H20 0.9500 .
C20 C21 1.383(14) .
C21 H21 0.9500 .
C22 C23 1.376(10) .
C22 C27 1.365(12) .
C23 H23 0.9500 .
C23 C24 1.378(11) .
C24 H24 0.9500 .
C24 C25 1.397(10) .
C25 C26 1.377(10) .
C25 C28 1.488(10) .
C26 H26 0.9500 .
C26 C27 1.394(12) .
C27 H27 0.9500 .
C28 Zn2 2.596(8) 2_746
C29 H29 0.9500 .
C29 C30 1.347(11) .
C30 H30 0.9500 .
C30 C31 1.397(10) .
C31 C32 1.407(13) .
C31 C34 1.440(12) .
C32 H32 0.9500 .
C32 C33 1.406(14) .
C33 H33 0.9500 .
C35 C36 1.503(12) .
C36 C37 1.404(12) .
C36 C40 1.389(11) .
C37 H37 0.9500 .
C37 C38 1.341(15) .
C38 H38 0.9500 .
C39 H39 0.9500 .
C39 C40 1.392(11) .
C40 H40 0.9500 .

loop_
_geom_torsion_atom_site_label_1
_geom_torsion_atom_site_label_2
_geom_torsion_atom_site_label_3
_geom_torsion_atom_site_label_4
_geom_torsion
_geom_torsion_site_symmetry_1
_geom_torsion_site_symmetry_4
Zn1 N1 C29 C30 -177.4(6) . .
Zn1 N1 C33 C32 -178.0(10) . .
Zn1 O4 C14 O5 2.0(8) 2_646 .
Zn1 O4 C14 C11 -174.7(5) 2_646 .
Zn1 O6 C15 O7 0.8(11) . .
Zn1 O6 C15 C16 -179.4(6) . .
O1 C1 O2 Zn1 25.8(19) . .
O1 C1 C2 C3 -154.0(9) . .
O1 C1 C2 C7 23.4(15) . .
N1 C29 C30 C31 -3.6(13) . .
C1 C2 C3 C4 178.5(8) . .
C1 C2 C7 C6 175.6(13) . .
Zn2 O1 C1 O2 -8.7(13) . .
Zn2 O1 C1 C2 174.2(6) . .
Zn2 N6 C38 C37 -177.3(11) 1_454 .
Zn2 N6 C39 C40 179.1(6) 1_454 .
Zn2 O7 C15 O6 30.1(15) . .
Zn2 O7 C15 C16 -149.7(8) . .
Zn2 O10 C28 O9 9.7(8) 2_746 .
Zn2 O10 C28 C25 -172.1(5) 2_746 .
O2 C1 C2 C3 28.6(13) . .
O2 C1 C2 C7 -154.0(12) . .
N2 N3 C35 N5 1.3(15) . .
N2 N3 C35 C36 -178.5(9) . .
C2 C1 O2 Zn1 -156.9(11) . .
C2 C3 C4 C5 2.6(16) . .
O3 C5 C6 C7 177.0(13) . .
O3 C8 C9 C10 -176.8(9) . .
O3 C8 C13 C12 176.8(12) . .
N3 N2 C34 N4 39.9(13) . .
N3 N2 C34 C31 -139.5(9) . .
N3 C35 C36 C37 -4.3(18) . .
N3 C35 C36 C40 175.0(10) . .
C3 C2 C7 C6 -7(2) . .
C3 C4 C5 O3 177.2(9) . .
C3 C4 C5 C6 0(2) . .
N4 N5 C35 N3 41.6(14) . .
N4 N5 C35 C36 -138.7(10) . .
C4 C5 C6 C7 -6(2) . .
N5 N4 C34 N2 2.8(13) . .
N5 N4 C34 C31 -177.9(9) . .
N5 C35 C36 C37 175.9(12) . .
N5 C35 C36 C40 -4.8(17) . .
C5 O3 C8 C9 -166.6(10) . .
C5 O3 C8 C13 14.6(17) . .
C5 C6 C7 C2 9(3) . .
O6 C15 C16 C17 -5.9(13) . .
O6 C15 C16 C21 -175.1(11) . .
N6 C39 C40 C36 -2.5(13) . .
O7 C15 C16 C17 173.9(9) . .
O7 C15 C16 C21 4.6(15) . .
C7 C2 C3 C4 1.0(16) . .
O8 C19 C20 C21 -178.3(14) . .
O8 C22 C23 C24 179.1(7) . .
O8 C22 C27 C26 -179.6(8) . .
C8 O3 C5 C4 64.5(14) . .
C8 O3 C5 C6 -118.1(15) . .
C8 C9 C10 C11 -0.2(14) . .
C9 C8 C13 C12 -2(2) . .
C9 C10 C11 C12 -1.5(13) . .
C9 C10 C11 C14 179.2(8) . .
C10 C11 C12 C13 1.5(17) . .
C10 C11 C14 Zn1 -20(2) . 2_646
C10 C11 C14 O4 -5.9(11) . .
C10 C11 C14 O5 177.4(8) . .
C11 C12 C13 C8 0(2) . .
C12 C11 C14 Zn1 160.9(16) . 2_646
C12 C11 C14 O4 174.9(9) . .
C12 C11 C14 O5 -1.8(13) . .
C13 C8 C9 C10 2.0(16) . .
C14 C11 C12 C13 -179.2(10) . .
C15 C16 C17 C18 -173.7(10) . .
C15 C16 C21 C20 175.4(14) . .
C16 C17 C18 C19 2.0(19) . .
C17 C16 C21 C20 6(2) . .
C17 C18 C19 O8 179.7(10) . .
C17 C18 C19 C20 -1(2) . .
C18 C19 C20 C21 2(2) . .
C19 O8 C22 C23 177.7(7) . .
C19 O8 C22 C27 -2.9(12) . .
C19 C20 C21 C16 -5(3) . .
C21 C16 C17 C18 -4.5(18) . .
C22 O8 C19 C18 -79.8(12) . .
C22 O8 C19 C20 100.6(13) . .
C22 C23 C24 C25 2.0(12) . .
C23 C22 C27 C26 -0.3(13) . .
C23 C24 C25 C26 -3.1(12) . .
C23 C24 C25 C28 175.2(7) . .
C24 C25 C26 C27 2.5(13) . .
C24 C25 C28 Zn2 -13(2) . 2_746
C24 C25 C28 O9 -176.2(7) . .
C24 C25 C28 O10 5.6(11) . .
C25 C26 C27 C22 -0.9(13) . .
C26 C25 C28 Zn2 164.9(14) . 2_746
C26 C25 C28 O9 2.1(12) . .
C26 C25 C28 O10 -176.1(7) . .
C27 C22 C23 C24 -0.3(13) . .
C28 C25 C26 C27 -175.8(8) . .
C29 N1 C33 C32 0.3(17) . .
C29 C30 C31 C32 -1.5(14) . .
C29 C30 C31 C34 -179.4(9) . .
C30 C31 C32 C33 5.8(18) . .
C30 C31 C34 N2 -4.9(16) . .
C30 C31 C34 N4 175.8(10) . .
C31 C32 C33 N1 -5(2) . .
C32 C31 C34 N2 177.4(10) . .
C32 C31 C34 N4 -1.9(16) . .
C33 N1 C29 C30 4.2(13) . .
C34 N2 N3 C35 -41.1(13) . .
C34 N4 N5 C35 -42.4(12) . .
C34 C31 C32 C33 -176.2(12) . .
C35 C36 C37 C38 178.5(13) . .
C35 C36 C40 C39 -176.9(9) . .
C36 C37 C38 N6 -1(2) . .
C37 C36 C40 C39 2.4(15) . .
C38 N6 C39 C40 0.8(14) . .
C39 N6 C38 C37 0.9(19) . .
C40 C36 C37 C38 -1(2) . .

loop_
_platon_squeeze_void_nr
_platon_squeeze_void_average_x
_platon_squeeze_void_average_y
_platon_squeeze_void_average_z
_platon_squeeze_void_volume
_platon_squeeze_void_count_electrons
1 -0.032 0.000 0.468 767 226
2 0.024 0.500 0.024 767 226
